data_4021384
loop_
_publ_author_name
'Maya I. Mitova'
'Gerhard Lang'
'John W. Blunt'
'Nicholas J. Cummings'
'Anthony L. J. Cole'
'Ward T. Robinson'
'Murray H. G. Munro'

_publ_section_title
;
 Cladobotric Acids A-F: New Cytotoxic Polyketides from
 a New Zealand Cladobotryum sp.
;
_journal_name_full 'Journal of Organic Chemistry'
_journal_page_first 492
_journal_page_last 497
_journal_paper_doi 10.1021/jo051883l
_journal_volume 71
_journal_year 2006
_chemical_absolute_configuration ad
_chemical_formula_moiety
; 
C33 H41 Br O4 
;
_chemical_formula_sum 'C33 H41 Br O4'
_chemical_formula_weight 581.57
_chemical_name_systematic
; 
 ? 
;
_space_group_IT_number 4
_symmetry_cell_setting monoclinic
_symmetry_space_group_name_Hall 'P 2yb'
_symmetry_space_group_name_H-M 'P 1 21 1'
_atom_sites_solution_hydrogens geom
_atom_sites_solution_primary direct
_atom_sites_solution_secondary difmap
_audit_creation_method SHELXL-97
_cell_angle_alpha 90.00
_cell_angle_beta 90.13(2)
_cell_angle_gamma 90.00
_cell_formula_units_Z 4
_cell_length_a 34.413(5)
_cell_length_b 8.5331(12)
_cell_length_c 10.0467(15)
_cell_measurement_reflns_used 8554
_cell_measurement_temperature 87(2)
_cell_measurement_theta_max 24.63
_cell_measurement_theta_min 2.36
_cell_volume 2950.2(8)
_computing_cell_refinement 'Bruker-Nonius APEX2'
_computing_data_collection 'Bruker-Nonius APEX2'
_computing_data_reduction 'Bruker-Nonius SAINT'
_computing_molecular_graphics 'Bruker-Nonius SHELXTL'
_computing_publication_material 'Bruker-Nonius SHELXTL'
_computing_structure_refinement 'SHELXL-97 (Sheldrick, 1997)'
_computing_structure_solution 'SHELXS-97 (Sheldrick, 1990)'
_diffrn_ambient_temperature 87(2)
_diffrn_detector_area_resol_mean 8.192
_diffrn_measured_fraction_theta_full 0.990
_diffrn_measured_fraction_theta_max 0.990
_diffrn_measurement_device_type 'CCD area detector'
_diffrn_measurement_method 'phi and omega scans'
_diffrn_radiation_monochromator graphite
_diffrn_radiation_source 'fine-focus sealed tube'
_diffrn_radiation_type MoK\a
_diffrn_radiation_wavelength 0.71073
_diffrn_reflns_av_R_equivalents 0.0635
_diffrn_reflns_av_sigmaI/netI 0.0547
_diffrn_reflns_limit_h_max 40
_diffrn_reflns_limit_h_min -41
_diffrn_reflns_limit_k_max 10
_diffrn_reflns_limit_k_min -10
_diffrn_reflns_limit_l_max 11
_diffrn_reflns_limit_l_min -11
_diffrn_reflns_number 51805
_diffrn_reflns_theta_full 25.24
_diffrn_reflns_theta_max 25.24
_diffrn_reflns_theta_min 0.59
_exptl_absorpt_coefficient_mu 1.428
_exptl_absorpt_correction_T_max 0.7632
_exptl_absorpt_correction_T_min 0.5988
_exptl_absorpt_correction_type multi-scan
_exptl_absorpt_process_details 'sadabs v2.03'
_exptl_crystal_colour translucent
_exptl_crystal_density_diffrn 1.309
_exptl_crystal_density_meas 0
_exptl_crystal_density_method 'not measured'
_exptl_crystal_description Block
_exptl_crystal_F_000 1224
_exptl_crystal_size_max 0.40
_exptl_crystal_size_mid 0.40
_exptl_crystal_size_min 0.20
_refine_diff_density_max 1.424
_refine_diff_density_min -1.071
_refine_diff_density_rms 0.121
_refine_ls_abs_structure_details 'Flack H D (1983), Acta Cryst. A39, 876-881'
_refine_ls_abs_structure_Flack 0.097(17)
_refine_ls_extinction_method none
_refine_ls_goodness_of_fit_ref 1.102
_refine_ls_hydrogen_treatment constr
_refine_ls_matrix_type full
_refine_ls_number_parameters 686
_refine_ls_number_reflns 10425
_refine_ls_number_restraints 543
_refine_ls_restrained_S_all 1.097
_refine_ls_R_factor_all 0.0925
_refine_ls_R_factor_gt 0.0861
_refine_ls_shift/su_max 0.000
_refine_ls_shift/su_mean 0.000
_refine_ls_structure_factor_coef Fsqd
_refine_ls_weighting_details 'calc w=1/[\s^2^(Fo^2^)+(0.0920P)^2^+20.5304P] where P=(Fo^2^+2Fc^2^)/3'
_refine_ls_weighting_scheme calc
_refine_ls_wR_factor_gt 0.2279
_refine_ls_wR_factor_ref 0.2331
_reflns_number_gt 9637
_reflns_number_total 10425
_reflns_threshold_expression >2sigma(I)
_cod_data_source_file jo051883lsi20050908_012937.cif
_cod_depositor_comments
;
The following automatic conversions were performed:
'_symmetry_cell_setting' value 'Monoclinic' changed to 'monoclinic'
according to '/home/saulius/struct/CIF-dictionaries/cif_core.dic'
dictionary named 'cif_core.dic' version 2.4.1 from 2010-06-29.

Automatic conversion script
Id: cif_fix_enum 1527 2010-12-29 10:47:43Z saulius 
;
_cod_original_sg_symbol_H-M 'P 21'
_cod_database_code 4021384

loop_
_symmetry_equiv_pos_as_xyz
'x, y, z'
'-x, y+1/2, -z'

loop_
_atom_site_label
_atom_site_type_symbol
_atom_site_fract_x
_atom_site_fract_y
_atom_site_fract_z
_atom_site_U_iso_or_equiv
_atom_site_adp_type
_atom_site_occupancy
_atom_site_symmetry_multiplicity
_atom_site_calc_flag
_atom_site_refinement_flags
Br Br 0.04397(6) 1.35839(19) 0.61253(16) 0.0685(5) Uani 1 1 d D
C1 C 0.0704(3) 1.2057(14) -0.0563(13) 0.040(3) Uani 1 1 d DU
C2 C 0.1108(3) 1.2315(13) -0.0909(11) 0.028(2) Uani 1 1 d DU
H2A H 0.1185 1.3299 -0.1266 0.034 Uiso 1 1 calc R
C3 C 0.1376(3) 1.1191(13) -0.0734(11) 0.026(2) Uani 1 1 d DU
H3A H 0.1287 1.0186 -0.0466 0.031 Uiso 1 1 calc R
C4 C 0.1786(3) 1.1389(13) -0.0921(10) 0.026(2) Uani 1 1 d DU
H4A H 0.1877 1.2345 -0.1293 0.031 Uiso 1 1 calc R
C5 C 0.2050(3) 1.0276(12) -0.0593(10) 0.023(2) Uani 1 1 d DU
H5A H 0.1952 0.9306 -0.0276 0.028 Uiso 1 1 calc R
C6 C 0.2460(2) 1.0424(11) -0.0677(10) 0.020(2) Uani 1 1 d DU
H6A H 0.2558 1.1317 -0.1132 0.024 Uiso 1 1 calc R
C7 C 0.2721(2) 0.9433(12) -0.0178(9) 0.019(2) Uani 1 1 d DU
H7A H 0.2626 0.8509 0.0238 0.023 Uiso 1 1 calc R
C8 C 0.3150(2) 0.9658(10) -0.0223(8) 0.0146(19) Uani 1 1 d DU
H8A H 0.3188 1.0702 -0.0658 0.018 Uiso 1 1 calc R
C9 C 0.3335(2) 0.9836(11) 0.1175(8) 0.017(2) Uani 1 1 d DU
H9A H 0.3335 0.8787 0.1620 0.020 Uiso 1 1 calc R
C10 C 0.3121(3) 1.1005(12) 0.2078(9) 0.022(2) Uani 1 1 d DU
H10A H 0.3081 1.2001 0.1591 0.027 Uiso 1 1 calc R
H10B H 0.2863 1.0579 0.2316 0.027 Uiso 1 1 calc R
C11 C 0.3349(3) 1.1316(12) 0.3323(9) 0.023(2) Uani 1 1 d DU
H11A H 0.3215 1.1759 0.4058 0.027 Uiso 1 1 calc R
C12 C 0.3725(3) 1.1016(13) 0.3471(9) 0.025(2) Uani 1 1 d DU
C13 C 0.3962(3) 1.0374(13) 0.2354(9) 0.022(2) Uani 1 1 d DU
H13A H 0.4039 0.9286 0.2575 0.026 Uiso 1 1 calc R
H13B H 0.4203 1.1002 0.2272 0.026 Uiso 1 1 calc R
C14 C 0.3752(2) 1.0371(12) 0.1010(8) 0.019(2) Uani 1 1 d DU
H14A H 0.3743 1.1483 0.0699 0.023 Uiso 1 1 calc R
C15 C 0.3964(3) 0.9462(13) -0.0034(9) 0.024(2) Uani 1 1 d DU
H15A H 0.4239 0.9482 0.0003 0.028 Uiso 1 1 calc R
C16 C 0.3806(2) 0.8633(12) -0.1004(9) 0.020(2) Uani 1 1 d DU
C17 C 0.3361(2) 0.8483(10) -0.1142(8) 0.019(2) Uani 1 1 d DU
C18 C 0.3237(2) 0.6759(9) -0.0925(8) 0.017(2) Uani 1 1 d DU
C19 C 0.3215(3) 0.5713(10) -0.2101(9) 0.018(2) Uani 1 1 d DU
H19A H 0.3313 0.6203 -0.2941 0.021 Uiso 1 1 calc R
C20 C 0.3244(2) 0.3957(10) -0.2087(9) 0.020(2) Uani 1 1 d DU
H20A H 0.3094 0.3574 -0.1298 0.024 Uiso 1 1 calc R
C21 C 0.3062(2) 0.3220(11) -0.3325(9) 0.018(2) Uani 1 1 d DU
H21A H 0.3224 0.3503 -0.4104 0.022 Uiso 1 1 calc R
H21B H 0.3073 0.2067 -0.3228 0.022 Uiso 1 1 calc R
C22 C 0.2644(2) 0.3679(13) -0.3626(10) 0.021(2) Uani 1 1 d DU
H22A H 0.2560 0.3175 -0.4454 0.032 Uiso 1 1 calc R
H22B H 0.2626 0.4819 -0.3723 0.032 Uiso 1 1 calc R
H22C H 0.2476 0.3337 -0.2894 0.032 Uiso 1 1 calc R
C23 C 0.3663(2) 0.3437(12) -0.1906(9) 0.020(2) Uani 1 1 d DU
H23A H 0.3768 0.3900 -0.1090 0.030 Uiso 1 1 calc R
H23B H 0.3817 0.3783 -0.2671 0.030 Uiso 1 1 calc R
H23C H 0.3673 0.2292 -0.1841 0.030 Uiso 1 1 calc R
C24 C 0.3283(3) 0.6045(11) 0.0447(8) 0.016(2) Uani 1 1 d DU
H24A H 0.3186 0.4965 0.0436 0.024 Uiso 1 1 calc R
H24B H 0.3134 0.6661 0.1093 0.024 Uiso 1 1 calc R
H24C H 0.3558 0.6048 0.0698 0.024 Uiso 1 1 calc R
C25 C 0.4042(3) 0.7695(13) -0.2006(10) 0.025(2) Uani 1 1 d DU
H25A H 0.4319 0.7840 -0.1828 0.038 Uiso 1 1 calc R
H25B H 0.3982 0.8059 -0.2908 0.038 Uiso 1 1 calc R
H25C H 0.3976 0.6581 -0.1927 0.038 Uiso 1 1 calc R
C26 C 0.3942(3) 1.1245(14) 0.4757(10) 0.027(2) Uani 1 1 d DU
H26A H 0.3767 1.1693 0.5425 0.040 Uiso 1 1 calc R
H26B H 0.4161 1.1959 0.4610 0.040 Uiso 1 1 calc R
H26C H 0.4040 1.0232 0.5072 0.040 Uiso 1 1 calc R
C27 C 0.0117(4) 1.3318(18) 0.0115(12) 0.054(4) Uani 1 1 d DU
H27A H -0.0008 1.2301 -0.0089 0.065 Uiso 1 1 calc R
H27B H -0.0053 1.4158 -0.0238 0.065 Uiso 1 1 calc R
C28 C 0.0149(4) 1.3500(17) 0.1638(12) 0.053(3) Uani 1 1 d DU
C29 C 0.0077(5) 1.221(2) 0.2440(15) 0.072(5) Uani 1 1 d DU
H29 H -0.0026 1.1279 0.2060 0.086 Uiso 1 1 calc R
C30 C 0.0153(4) 1.2269(17) 0.3763(13) 0.053(4) Uani 1 1 d DU
H30A H 0.0103 1.1390 0.4318 0.064 Uiso 1 1 calc R
C31 C 0.0306(3) 1.3651(14) 0.4294(11) 0.041(3) Uani 1 1 d DU
C32 C 0.0375(4) 1.5025(14) 0.3595(11) 0.040(3) Uani 1 1 d DU
H32A H 0.0483 1.5942 0.3983 0.047 Uiso 1 1 calc R
C33 C 0.0274(5) 1.492(2) 0.2341(16) 0.081(5) Uani 1 1 d DU
H33 H 0.0284 1.5857 0.1834 0.097 Uiso 1 1 calc R
O1 O 0.0484(2) 1.3388(11) -0.0545(9) 0.052(2) Uani 1 1 d DU
O2 O 0.0586(3) 1.0751(11) -0.0215(10) 0.048(2) Uani 1 1 d DU
O3 O 0.32687(19) 0.8918(8) -0.2497(5) 0.0178(15) Uani 1 1 d DU
H3B H 0.3339 0.9848 -0.2634 0.027 Uiso 1 1 calc R
O4 O 0.28639(17) 0.6434(8) -0.1590(6) 0.0179(14) Uani 1 1 d DU
Br' Br 0.45241(5) 0.42607(16) 1.08935(12) 0.0488(4) Uani 1 1 d D
C1' C 0.5696(2) 0.0878(12) 0.5832(10) 0.023(2) Uani 1 1 d DU
C2' C 0.6110(2) 0.0697(12) 0.6025(9) 0.022(2) Uani 1 1 d DU
H2'A H 0.6195 -0.0276 0.6380 0.026 Uiso 1 1 calc R
C3' C 0.6382(2) 0.1748(12) 0.5757(10) 0.021(2) Uani 1 1 d DU
H3'A H 0.6296 0.2739 0.5442 0.025 Uiso 1 1 calc R
C4' C 0.6789(2) 0.1551(12) 0.5890(10) 0.021(2) Uani 1 1 d DU
H4'A H 0.6881 0.0583 0.6236 0.025 Uiso 1 1 calc R
C5' C 0.7056(2) 0.2646(12) 0.5557(10) 0.020(2) Uani 1 1 d DU
H5'A H 0.6963 0.3632 0.5253 0.024 Uiso 1 1 calc R
C6' C 0.7466(2) 0.2435(12) 0.5627(10) 0.021(2) Uani 1 1 d DU
H6'A H 0.7561 0.1512 0.6045 0.026 Uiso 1 1 calc R
C7' C 0.7730(2) 0.3461(12) 0.5138(8) 0.0176(19) Uani 1 1 d DU
H7'A H 0.7638 0.4402 0.4742 0.021 Uiso 1 1 calc R
C8' C 0.8162(2) 0.3183(10) 0.5191(7) 0.0137(19) Uani 1 1 d DU
H8'A H 0.8195 0.2122 0.5597 0.016 Uiso 1 1 calc R
C9' C 0.8356(2) 0.3082(11) 0.3810(8) 0.0149(19) Uani 1 1 d DU
H9'A H 0.8354 0.4140 0.3381 0.018 Uiso 1 1 calc R
C10' C 0.8151(3) 0.1885(12) 0.2888(9) 0.021(2) Uani 1 1 d DU
H10C H 0.8116 0.0881 0.3367 0.025 Uiso 1 1 calc R
H10D H 0.7891 0.2284 0.2641 0.025 Uiso 1 1 calc R
C11' C 0.8385(3) 0.1619(14) 0.1664(10) 0.029(2) Uani 1 1 d DU
H11B H 0.8260 0.1145 0.0924 0.034 Uiso 1 1 calc R
C12' C 0.8759(3) 0.2002(13) 0.1536(9) 0.025(2) Uani 1 1 d DU
C13' C 0.8996(3) 0.2689(16) 0.2653(10) 0.033(3) Uani 1 1 d DU
H13C H 0.9049 0.3808 0.2467 0.040 Uiso 1 1 calc R
H13D H 0.9249 0.2134 0.2713 0.040 Uiso 1 1 calc R
C14' C 0.8776(3) 0.2537(13) 0.4004(9) 0.026(2) Uani 1 1 d DU
H14B H 0.8772 0.1405 0.4263 0.031 Uiso 1 1 calc R
C15' C 0.8980(3) 0.3447(13) 0.5092(9) 0.027(2) Uani 1 1 d DU
H15B H 0.9256 0.3468 0.5074 0.032 Uiso 1 1 calc R
C16' C 0.8806(2) 0.4211(13) 0.6061(8) 0.022(2) Uani 1 1 d DU
C17' C 0.8368(2) 0.4357(10) 0.6177(7) 0.0164(19) Uani 1 1 d DU
C18' C 0.8240(2) 0.6081(9) 0.5932(9) 0.020(2) Uani 1 1 d DU
C19' C 0.8219(2) 0.7126(10) 0.7101(8) 0.0154(19) Uani 1 1 d DU
H19B H 0.8310 0.6631 0.7948 0.019 Uiso 1 1 calc R
C20' C 0.8255(2) 0.8893(10) 0.7079(9) 0.019(2) Uani 1 1 d DU
H20B H 0.8108 0.9306 0.6297 0.022 Uiso 1 1 calc R
C21' C 0.8082(3) 0.9601(12) 0.8355(10) 0.025(2) Uani 1 1 d DU
H21C H 0.8241 0.9256 0.9125 0.030 Uiso 1 1 calc R
H21D H 0.8101 1.0757 0.8302 0.030 Uiso 1 1 calc R
C22' C 0.7663(3) 0.9155(15) 0.8602(11) 0.030(2) Uani 1 1 d DU
H22D H 0.7571 0.9662 0.9419 0.046 Uiso 1 1 calc R
H22E H 0.7642 0.8015 0.8697 0.046 Uiso 1 1 calc R
H22F H 0.7503 0.9499 0.7849 0.046 Uiso 1 1 calc R
C23' C 0.8681(2) 0.9347(14) 0.6928(10) 0.025(2) Uani 1 1 d DU
H23D H 0.8787 0.8869 0.6118 0.037 Uiso 1 1 calc R
H23E H 0.8828 0.8973 0.7702 0.037 Uiso 1 1 calc R
H23F H 0.8703 1.0489 0.6867 0.037 Uiso 1 1 calc R
C24' C 0.8301(3) 0.6748(12) 0.4559(9) 0.022(2) Uani 1 1 d DU
H24D H 0.8211 0.7837 0.4538 0.032 Uiso 1 1 calc R
H24E H 0.8155 0.6128 0.3909 0.032 Uiso 1 1 calc R
H24F H 0.8579 0.6714 0.4338 0.032 Uiso 1 1 calc R
C25' C 0.9041(3) 0.5001(14) 0.7156(11) 0.028(2) Uani 1 1 d DU
H25D H 0.9319 0.4817 0.7003 0.042 Uiso 1 1 calc R
H25E H 0.8967 0.4564 0.8022 0.042 Uiso 1 1 calc R
H25F H 0.8990 0.6130 0.7149 0.042 Uiso 1 1 calc R
C26' C 0.8979(4) 0.1754(17) 0.0248(12) 0.043(3) Uani 1 1 d DU
H26D H 0.8803 0.1314 -0.0423 0.064 Uiso 1 1 calc R
H26E H 0.9195 0.1029 0.0400 0.064 Uiso 1 1 calc R
H26F H 0.9080 0.2761 -0.0069 0.064 Uiso 1 1 calc R
C27' C 0.5180(3) 0.2654(13) 0.5350(10) 0.027(2) Uani 1 1 d DU
H27D H 0.5050 0.1703 0.5003 0.032 Uiso 1 1 calc R
H27C H 0.5141 0.3508 0.4697 0.032 Uiso 1 1 calc R
C28' C 0.4996(2) 0.3114(10) 0.6666(9) 0.0182(18) Uani 1 1 d DU
C29' C 0.5056(3) 0.4558(11) 0.7252(9) 0.023(2) Uani 1 1 d DU
H29A H 0.5204 0.5315 0.6781 0.027 Uiso 1 1 calc R
C30' C 0.4914(2) 0.4947(11) 0.8466(9) 0.020(2) Uani 1 1 d DU
H30B H 0.4957 0.5956 0.8838 0.024 Uiso 1 1 calc R
C31' C 0.4703(3) 0.3804(11) 0.9148(9) 0.027(2) Uani 1 1 d DU
C32' C 0.4621(3) 0.2376(13) 0.8549(11) 0.037(3) Uani 1 1 d DU
H32B H 0.4458 0.1644 0.8994 0.045 Uiso 1 1 calc R
C33' C 0.4763(3) 0.2020(12) 0.7384(9) 0.023(2) Uani 1 1 d DU
H33C H 0.4712 0.1019 0.7009 0.027 Uiso 1 1 calc R
O1' O 0.5585(2) 0.2357(9) 0.5486(8) 0.0302(18) Uani 1 1 d DU
O2' O 0.54509(19) -0.0144(8) 0.5998(7) 0.0252(15) Uani 1 1 d DU
O3' O 0.8258(2) 0.3907(8) 0.7492(6) 0.0220(16) Uani 1 1 d DU
H3'B H 0.8366 0.4501 0.8046 0.033 Uiso 1 1 calc R
O4' O 0.78696(17) 0.6427(8) 0.6557(7) 0.0196(15) Uani 1 1 d DU

loop_
_atom_site_aniso_label
_atom_site_aniso_U_11
_atom_site_aniso_U_22
_atom_site_aniso_U_33
_atom_site_aniso_U_23
_atom_site_aniso_U_13
_atom_site_aniso_U_12
Br 0.1070(14) 0.0449(9) 0.0537(9) 0.0076(7) -0.0352(9) -0.0172(9)
C1 0.043(4) 0.037(4) 0.041(4) 0.007(3) 0.003(3) 0.004(3)
C2 0.028(4) 0.026(4) 0.030(4) 0.005(3) -0.005(3) 0.000(3)
C3 0.031(4) 0.027(4) 0.019(3) 0.000(3) -0.005(3) 0.000(3)
C4 0.029(4) 0.027(4) 0.021(4) -0.001(3) -0.007(3) -0.003(3)
C5 0.027(4) 0.023(4) 0.019(3) -0.005(3) -0.006(3) 0.001(3)
C6 0.027(3) 0.018(3) 0.015(3) -0.002(3) -0.003(3) -0.001(3)
C7 0.026(3) 0.016(3) 0.017(3) 0.000(3) -0.001(3) -0.002(3)
C8 0.023(3) 0.009(3) 0.011(3) 0.004(3) -0.003(3) -0.002(3)
C9 0.020(3) 0.017(3) 0.013(3) -0.001(3) -0.004(3) -0.001(3)
C10 0.024(3) 0.023(4) 0.021(3) -0.004(3) -0.002(3) 0.001(3)
C11 0.030(4) 0.018(4) 0.020(3) 0.002(3) -0.002(3) -0.003(3)
C12 0.031(4) 0.021(4) 0.023(4) -0.008(3) -0.001(3) -0.004(3)
C13 0.021(3) 0.024(4) 0.021(3) 0.002(3) -0.003(3) -0.005(3)
C14 0.021(3) 0.020(3) 0.016(3) 0.001(3) -0.004(3) 0.000(3)
C15 0.018(3) 0.024(4) 0.029(3) 0.001(3) 0.003(3) -0.003(3)
C16 0.018(3) 0.019(3) 0.023(3) -0.006(3) 0.006(3) -0.001(3)
C17 0.025(3) 0.015(3) 0.018(3) 0.002(3) 0.003(3) -0.002(3)
C18 0.019(3) 0.016(3) 0.018(3) 0.001(3) 0.000(3) 0.001(3)
C19 0.018(3) 0.021(3) 0.015(3) 0.002(3) -0.004(3) -0.003(3)
C20 0.023(3) 0.020(4) 0.016(3) -0.001(3) 0.001(3) -0.001(3)
C21 0.024(3) 0.013(3) 0.017(3) -0.002(3) -0.007(3) 0.000(3)
C22 0.024(3) 0.020(3) 0.020(3) 0.001(3) -0.005(3) -0.004(3)
C23 0.023(3) 0.018(3) 0.019(3) -0.001(3) -0.002(3) 0.001(3)
C24 0.019(3) 0.015(3) 0.015(3) 0.001(3) -0.002(3) -0.001(3)
C25 0.020(3) 0.028(4) 0.028(4) 0.000(3) 0.001(3) 0.000(3)
C26 0.030(4) 0.030(4) 0.020(3) -0.007(3) -0.004(3) 0.002(3)
C27 0.053(5) 0.053(5) 0.057(5) -0.001(4) -0.003(3) 0.001(4)
C28 0.058(4) 0.053(5) 0.048(4) 0.001(4) -0.005(3) -0.002(4)
C29 0.073(6) 0.072(6) 0.071(6) -0.004(4) 0.000(4) -0.003(4)
C30 0.054(5) 0.056(5) 0.049(5) -0.006(4) 0.000(3) -0.002(4)
C31 0.039(4) 0.042(4) 0.044(4) 0.000(3) 0.000(3) 0.004(3)
C32 0.040(4) 0.044(4) 0.035(4) 0.003(3) 0.003(3) 0.003(3)
C33 0.080(6) 0.085(6) 0.078(6) 0.003(4) 0.009(4) -0.004(4)
O1 0.044(3) 0.052(4) 0.058(4) 0.014(3) -0.001(3) 0.009(3)
O2 0.042(3) 0.045(4) 0.057(4) 0.017(3) -0.004(3) -0.003(3)
O3 0.030(3) 0.014(3) 0.009(2) 0.002(2) -0.002(2) 0.000(2)
O4 0.018(3) 0.018(3) 0.018(3) 0.002(2) -0.005(2) -0.002(2)
Br' 0.0684(8) 0.0459(8) 0.0322(6) -0.0101(6) 0.0134(6) -0.0128(7)
C1' 0.025(3) 0.025(4) 0.018(3) 0.008(3) 0.001(3) -0.002(3)
C2' 0.027(4) 0.024(4) 0.015(3) 0.001(3) 0.001(3) 0.002(3)
C3' 0.028(3) 0.023(4) 0.013(3) -0.007(3) -0.004(3) -0.002(3)
C4' 0.029(4) 0.022(4) 0.012(3) -0.003(3) 0.002(3) 0.003(3)
C5' 0.023(3) 0.023(4) 0.014(3) 0.000(3) -0.001(3) 0.001(3)
C6' 0.025(3) 0.020(3) 0.019(3) -0.003(3) -0.006(3) 0.003(3)
C7' 0.023(3) 0.019(3) 0.012(3) -0.008(3) -0.001(3) 0.001(3)
C8' 0.024(3) 0.014(3) 0.003(3) -0.005(3) 0.000(3) 0.005(3)
C9' 0.023(3) 0.013(3) 0.008(3) 0.000(3) -0.001(3) 0.000(3)
C10' 0.023(3) 0.022(4) 0.018(3) -0.002(3) -0.003(3) 0.001(3)
C11' 0.035(4) 0.026(4) 0.025(4) -0.003(3) -0.006(3) 0.005(3)
C12' 0.029(4) 0.023(4) 0.023(4) 0.000(3) -0.002(3) 0.006(3)
C13' 0.032(4) 0.038(4) 0.030(4) -0.006(3) -0.002(3) 0.005(3)
C14' 0.029(4) 0.025(4) 0.024(4) -0.005(3) 0.000(3) 0.006(3)
C15' 0.024(3) 0.028(4) 0.028(4) 0.001(3) -0.005(3) 0.003(3)
C16' 0.027(3) 0.023(3) 0.017(3) 0.003(3) -0.009(3) 0.004(3)
C17' 0.023(3) 0.013(3) 0.013(3) -0.001(3) 0.000(3) 0.002(3)
C18' 0.018(3) 0.018(3) 0.023(3) 0.005(3) -0.002(3) 0.001(3)
C19' 0.018(3) 0.017(3) 0.012(3) 0.004(3) -0.004(3) 0.006(3)
C20' 0.025(3) 0.016(4) 0.014(3) 0.000(3) -0.005(3) -0.002(3)
C21' 0.029(4) 0.022(4) 0.024(4) -0.003(3) 0.000(3) 0.005(3)
C22' 0.034(4) 0.027(4) 0.030(4) 0.005(3) 0.000(3) -0.001(3)
C23' 0.025(3) 0.023(3) 0.026(3) 0.001(3) -0.004(3) -0.002(3)
C24' 0.025(3) 0.020(4) 0.019(3) 0.004(3) -0.003(3) 0.000(3)
C25' 0.029(4) 0.029(4) 0.026(4) -0.004(3) -0.007(3) 0.001(3)
C26' 0.045(4) 0.046(4) 0.037(4) -0.004(3) 0.003(3) 0.004(3)
C27' 0.029(4) 0.030(4) 0.022(3) 0.000(3) -0.003(3) 0.000(3)
C28' 0.013(3) 0.020(3) 0.022(3) 0.001(3) -0.002(3) -0.001(3)
C29' 0.022(3) 0.025(4) 0.021(3) 0.002(3) -0.008(3) -0.002(3)
C30' 0.018(3) 0.020(3) 0.022(3) 0.004(3) -0.004(3) -0.003(3)
C31' 0.025(3) 0.028(4) 0.027(3) -0.007(3) 0.000(3) 0.003(3)
C32' 0.037(4) 0.033(4) 0.042(4) 0.001(3) 0.000(3) 0.001(3)
C33' 0.023(3) 0.022(3) 0.024(3) -0.004(3) -0.005(3) 0.000(3)
O1' 0.025(3) 0.029(3) 0.036(3) 0.010(3) -0.002(2) 0.001(2)
O2' 0.025(3) 0.026(3) 0.024(3) -0.001(2) -0.001(2) -0.008(2)
O3' 0.036(3) 0.015(3) 0.015(3) 0.005(2) -0.007(2) 0.001(2)
O4' 0.021(3) 0.016(3) 0.022(3) -0.001(2) -0.003(2) 0.000(2)

loop_
_atom_type_symbol
_atom_type_description
_atom_type_scat_dispersion_real
_atom_type_scat_dispersion_imag
_atom_type_scat_source
C C 0.0033 0.0016 'International Tables Vol C Tables 4.2.6.8 and 6.1.1.4'
H H 0.0000 0.0000 'International Tables Vol C Tables 4.2.6.8 and 6.1.1.4'
O O 0.0106 0.0060 'International Tables Vol C Tables 4.2.6.8 and 6.1.1.4'
Br Br -0.2901 2.4595 'International Tables Vol C Tables 4.2.6.8 and 6.1.1.4'

loop_
_geom_angle_atom_site_label_1
_geom_angle_atom_site_label_2
_geom_angle_atom_site_label_3
_geom_angle
O2 C1 O1 124.3(10)
O2 C1 C2 121.3(10)
O1 C1 C2 114.1(10)
C3 C2 C1 121.2(10)
C3 C2 H2A 119.4
C1 C2 H2A 119.4
C2 C3 C4 125.1(10)
C2 C3 H3A 117.5
C4 C3 H3A 117.5
C5 C4 C3 123.1(10)
C5 C4 H4A 118.5
C3 C4 H4A 118.5
C4 C5 C6 126.2(9)
C4 C5 H5A 116.9
C6 C5 H5A 116.9
C7 C6 C5 126.3(9)
C7 C6 H6A 116.9
C5 C6 H6A 116.9
C6 C7 C8 125.1(9)
C6 C7 H7A 117.5
C8 C7 H7A 117.5
C7 C8 C17 113.6(7)
C7 C8 C9 113.1(7)
C17 C8 C9 114.4(6)
C7 C8 H8A 104.8
C17 C8 H8A 104.8
C9 C8 H8A 104.8
C14 C9 C10 108.8(7)
C14 C9 C8 108.6(7)
C10 C9 C8 113.7(7)
C14 C9 H9A 108.5
C10 C9 H9A 108.5
C8 C9 H9A 108.5
C11 C10 C9 110.9(7)
C11 C10 H10A 109.5
C9 C10 H10A 109.5
C11 C10 H10B 109.5
C9 C10 H10B 109.5
H10A C10 H10B 108.0
C12 C11 C10 124.7(9)
C12 C11 H11A 117.6
C10 C11 H11A 117.6
C11 C12 C13 121.4(8)
C11 C12 C26 123.8(9)
C13 C12 C26 114.9(8)
C12 C13 C14 113.8(7)
C12 C13 H13A 108.8
C14 C13 H13A 108.8
C12 C13 H13B 108.8
C14 C13 H13B 108.8
H13A C13 H13B 107.7
C15 C14 C9 112.5(7)
C15 C14 C13 112.9(7)
C9 C14 C13 110.6(7)
C15 C14 H14A 106.8
C9 C14 H14A 106.8
C13 C14 H14A 106.8
C16 C15 C14 126.5(8)
C16 C15 H15A 116.7
C14 C15 H15A 116.7
C15 C16 C25 123.4(8)
C15 C16 C17 121.3(7)
C25 C16 C17 115.3(7)
O3 C17 C16 106.3(7)
O3 C17 C8 107.0(6)
C16 C17 C8 111.0(6)
O3 C17 C18 108.5(6)
C16 C17 C18 109.8(7)
C8 C17 C18 113.9(7)
O4 C18 C19 58.7(5)
O4 C18 C24 115.3(7)
C19 C18 C24 119.2(7)
O4 C18 C17 110.7(6)
C19 C18 C17 118.3(7)
C24 C18 C17 118.8(7)
O4 C19 C18 60.4(5)
O4 C19 C20 118.4(7)
C18 C19 C20 126.1(8)
O4 C19 H19A 113.8
C18 C19 H19A 113.8
C20 C19 H19A 113.8
C19 C20 C23 110.8(7)
C19 C20 C21 112.0(7)
C23 C20 C21 111.5(7)
C19 C20 H20A 107.4
C23 C20 H20A 107.4
C21 C20 H20A 107.4
C22 C21 C20 116.3(7)
C22 C21 H21A 108.2
C20 C21 H21A 108.2
C22 C21 H21B 108.2
C20 C21 H21B 108.2
H21A C21 H21B 107.4
C21 C22 H22A 109.5
C21 C22 H22B 109.5
H22A C22 H22B 109.5
C21 C22 H22C 109.5
H22A C22 H22C 109.5
H22B C22 H22C 109.5
C20 C23 H23A 109.5
C20 C23 H23B 109.5
H23A C23 H23B 109.5
C20 C23 H23C 109.5
H23A C23 H23C 109.5
H23B C23 H23C 109.5
C18 C24 H24A 109.5
C18 C24 H24B 109.5
H24A C24 H24B 109.5
C18 C24 H24C 109.5
H24A C24 H24C 109.5
H24B C24 H24C 109.5
C16 C25 H25A 109.5
C16 C25 H25B 109.5
H25A C25 H25B 109.5
C16 C25 H25C 109.5
H25A C25 H25C 109.5
H25B C25 H25C 109.5
C12 C26 H26A 109.5
C12 C26 H26B 109.5
H26A C26 H26B 109.5
C12 C26 H26C 109.5
H26A C26 H26C 109.5
H26B C26 H26C 109.5
O1 C27 C28 113.2(11)
O1 C27 H27A 108.9
C28 C27 H27A 108.9
O1 C27 H27B 108.9
C28 C27 H27B 108.9
H27A C27 H27B 107.8
C29 C28 C33 115.3(12)
C29 C28 C27 118.9(13)
C33 C28 C27 125.6(13)
C30 C29 C28 120.4(14)
C30 C29 H29 119.8
C28 C29 H29 119.8
C29 C30 C31 118.6(13)
C29 C30 H30A 120.7
C31 C30 H30A 120.7
C32 C31 C30 125.7(10)
C32 C31 Br 118.4(8)
C30 C31 Br 115.9(9)
C33 C32 C31 112.5(13)
C33 C32 H32A 123.7
C31 C32 H32A 123.7
C32 C33 C28 126.8(15)
C32 C33 H33 116.6
C28 C33 H33 116.6
C1 O1 C27 117.5(10)
C17 O3 H3B 109.5
C19 O4 C18 60.9(5)
O2' C1' O1' 120.0(8)
O2' C1' C2' 125.7(9)
O1' C1' C2' 114.2(8)
C3' C2' C1' 126.7(9)
C3' C2' H2'A 116.7
C1' C2' H2'A 116.7
C2' C3' C4' 126.8(9)
C2' C3' H3'A 116.6
C4' C3' H3'A 116.6
C5' C4' C3' 124.4(9)
C5' C4' H4'A 117.8
C3' C4' H4'A 117.8
C4' C5' C6' 125.0(9)
C4' C5' H5'A 117.5
C6' C5' H5'A 117.5
C7' C6' C5' 124.4(9)
C7' C6' H6'A 117.8
C5' C6' H6'A 117.8
C6' C7' C8' 123.2(9)
C6' C7' H7'A 118.4
C8' C7' H7'A 118.4
C7' C8' C9' 113.8(6)
C7' C8' C17' 111.4(6)
C9' C8' C17' 114.0(6)
C7' C8' H8'A 105.6
C9' C8' H8'A 105.6
C17' C8' H8'A 105.6
C14' C9' C8' 108.1(7)
C14' C9' C10' 107.8(7)
C8' C9' C10' 112.2(7)
C14' C9' H9'A 109.6
C8' C9' H9'A 109.6
C10' C9' H9'A 109.6
C11' C10' C9' 110.4(7)
C11' C10' H10C 109.6
C9' C10' H10C 109.6
C11' C10' H10D 109.6
C9' C10' H10D 109.6
H10C C10' H10D 108.1
C12' C11' C10' 124.3(9)
C12' C11' H11B 117.8
C10' C11' H11B 117.8
C11' C12' C13' 123.2(9)
C11' C12' C26' 122.0(9)
C13' C12' C26' 114.9(9)
C12' C13' C14' 110.6(8)
C12' C13' H13C 109.5
C14' C13' H13C 109.5
C12' C13' H13D 109.5
C14' C13' H13D 109.5
H13C C13' H13D 108.1
C15' C14' C9' 111.9(7)
C15' C14' C13' 111.1(8)
C9' C14' C13' 108.9(8)
C15' C14' H14B 108.3
C9' C14' H14B 108.3
C13' C14' H14B 108.3
C16' C15' C14' 125.3(8)
C16' C15' H15B 117.3
C14' C15' H15B 117.3
C15' C16' C17' 123.3(8)
C15' C16' C25' 120.8(8)
C17' C16' C25' 115.9(7)
O3' C17' C16' 108.2(6)
O3' C17' C18' 109.0(6)
C16' C17' C18' 110.4(7)
O3' C17' C8' 107.0(6)
C16' C17' C8' 110.2(6)
C18' C17' C8' 111.9(6)
O4' C18' C19' 59.4(5)
O4' C18' C24' 116.3(7)
C19' C18' C24' 120.4(7)
O4' C18' C17' 111.9(7)
C19' C18' C17' 117.3(7)
C24' C18' C17' 117.5(7)
O4' C19' C18' 59.4(5)
O4' C19' C20' 118.3(7)
C18' C19' C20' 125.9(7)
O4' C19' H19B 114.0
C18' C19' H19B 114.0
C20' C19' H19B 114.0
C19' C20' C23' 109.6(8)
C19' C20' C21' 110.4(7)
C23' C20' C21' 110.8(7)
C19' C20' H20B 108.7
C23' C20' H20B 108.7
C21' C20' H20B 108.7
C22' C21' C20' 114.0(8)
C22' C21' H21C 108.8
C20' C21' H21C 108.8
C22' C21' H21D 108.8
C20' C21' H21D 108.8
H21C C21' H21D 107.6
C21' C22' H22D 109.5
C21' C22' H22E 109.5
H22D C22' H22E 109.5
C21' C22' H22F 109.5
H22D C22' H22F 109.5
H22E C22' H22F 109.5
C20' C23' H23D 109.5
C20' C23' H23E 109.5
H23D C23' H23E 109.5
C20' C23' H23F 109.5
H23D C23' H23F 109.5
H23E C23' H23F 109.5
C18' C24' H24D 109.5
C18' C24' H24E 109.5
H24D C24' H24E 109.5
C18' C24' H24F 109.5
H24D C24' H24F 109.5
H24E C24' H24F 109.5
C16' C25' H25D 109.5
C16' C25' H25E 109.5
H25D C25' H25E 109.5
C16' C25' H25F 109.5
H25D C25' H25F 109.5
H25E C25' H25F 109.5
C12' C26' H26D 109.5
C12' C26' H26E 109.5
H26D C26' H26E 109.5
C12' C26' H26F 109.5
H26D C26' H26F 109.5
H26E C26' H26F 109.5
O1' C27' C28' 111.8(8)
O1' C27' H27D 109.3
C28' C27' H27D 109.3
O1' C27' H27C 109.3
C28' C27' H27C 109.3
H27D C27' H27C 107.9
C29' C28' C33' 116.9(8)
C29' C28' C27' 122.6(8)
C33' C28' C27' 120.4(8)
C30' C29' C28' 123.2(9)
C30' C29' H29A 118.4
C28' C29' H29A 118.4
C29' C30' C31' 117.3(9)
C29' C30' H30B 121.4
C31' C30' H30B 121.4
C32' C31' C30' 120.4(9)
C32' C31' Br' 121.0(7)
C30' C31' Br' 118.6(7)
C33' C32' C31' 121.1(10)
C33' C32' H32B 119.4
C31' C32' H32B 119.4
C32' C33' C28' 120.8(10)
C32' C33' H33C 119.6
C28' C33' H33C 119.6
C1' O1' C27' 117.6(8)
C17' O3' H3'B 109.5
C19' O4' C18' 61.2(5)

loop_
_geom_bond_atom_site_label_1
_geom_bond_atom_site_label_2
_geom_bond_distance
Br C31 1.897(10)
C1 O2 1.237(14)
C1 O1 1.365(13)
C1 C2 1.452(12)
C2 C3 1.341(12)
C2 H2A 0.9500
C3 C4 1.434(11)
C3 H3A 0.9500
C4 C5 1.355(11)
C4 H4A 0.9500
C5 C6 1.418(11)
C5 H5A 0.9500
C6 C7 1.331(11)
C6 H6A 0.9500
C7 C8 1.491(10)
C7 H7A 0.9500
C8 C17 1.544(10)
C8 C9 1.550(10)
C8 H8A 1.0000
C9 C14 1.516(10)
C9 C10 1.535(11)
C9 H9A 1.0000
C10 C11 1.499(11)
C10 H10A 0.9900
C10 H10B 0.9900
C11 C12 1.325(12)
C11 H11A 0.9500
C12 C13 1.493(12)
C12 C26 1.505(11)
C13 C14 1.532(11)
C13 H13A 0.9900
C13 H13B 0.9900
C14 C15 1.494(11)
C14 H14A 1.0000
C15 C16 1.321(11)
C15 H15A 0.9500
C16 C25 1.521(11)
C16 C17 1.542(10)
C17 O3 1.446(9)
C17 C18 1.547(10)
C18 O4 1.475(9)
C18 C19 1.483(10)
C18 C24 1.515(10)
C19 O4 1.449(10)
C19 C20 1.502(11)
C19 H19A 1.0000
C20 C23 1.519(10)
C20 C21 1.528(10)
C20 H20A 1.0000
C21 C22 1.520(10)
C21 H21A 0.9900
C21 H21B 0.9900
C22 H22A 0.9800
C22 H22B 0.9800
C22 H22C 0.9800
C23 H23A 0.9800
C23 H23B 0.9800
C23 H23C 0.9800
C24 H24A 0.9800
C24 H24B 0.9800
C24 H24C 0.9800
C25 H25A 0.9800
C25 H25B 0.9800
C25 H25C 0.9800
C26 H26A 0.9800
C26 H26B 0.9800
C26 H26C 0.9800
C27 O1 1.427(14)
C27 C28 1.542(15)
C27 H27A 0.9900
C27 H27B 0.9900
C28 C29 1.386(17)
C28 C33 1.466(17)
C29 C30 1.356(16)
C29 H29 0.9500
C30 C31 1.397(14)
C30 H30A 0.9500
C31 C32 1.387(14)
C32 C33 1.310(16)
C32 H32A 0.9500
C33 H33 0.9500
O3 H3B 0.8400
Br' C31' 1.898(9)
C1' O2' 1.226(11)
C1' O1' 1.363(12)
C1' C2' 1.444(11)
C2' C3' 1.326(11)
C2' H2'A 0.9500
C3' C4' 1.416(11)
C3' H3'A 0.9500
C4' C5' 1.353(11)
C4' H4'A 0.9500
C5' C6' 1.425(11)
C5' H5'A 0.9500
C6' C7' 1.354(11)
C6' H6'A 0.9500
C7' C8' 1.507(10)
C7' H7'A 0.9500
C8' C9' 1.541(10)
C8' C17' 1.577(10)
C8' H8'A 1.0000
C9' C14' 1.532(11)
C9' C10' 1.549(10)
C9' H9'A 1.0000
C10' C11' 1.487(12)
C10' H10C 0.9900
C10' H10D 0.9900
C11' C12' 1.334(12)
C11' H11B 0.9500
C12' C13' 1.507(12)
C12' C26' 1.514(12)
C13' C14' 1.560(12)
C13' H13C 0.9900
C13' H13D 0.9900
C14' C15' 1.514(11)
C14' H14B 1.0000
C15' C16' 1.315(11)
C15' H15B 0.9500
C16' C17' 1.518(10)
C16' C25' 1.523(11)
C17' O3' 1.427(9)
C17' C18' 1.555(10)
C18' O4' 1.450(9)
C18' C19' 1.476(10)
C18' C24' 1.507(11)
C19' O4' 1.449(9)
C19' C20' 1.513(10)
C19' H19B 1.0000
C20' C23' 1.523(11)
C20' C21' 1.537(11)
C20' H20B 1.0000
C21' C22' 1.515(11)
C21' H21C 0.9900
C21' H21D 0.9900
C22' H22D 0.9800
C22' H22E 0.9800
C22' H22F 0.9800
C23' H23D 0.9800
C23' H23E 0.9800
C23' H23F 0.9800
C24' H24D 0.9800
C24' H24E 0.9800
C24' H24F 0.9800
C25' H25D 0.9800
C25' H25E 0.9800
C25' H25F 0.9800
C26' H26D 0.9800
C26' H26E 0.9800
C26' H26F 0.9800
C27' O1' 1.424(11)
C27' C28' 1.518(12)
C27' H27D 0.9900
C27' H27C 0.9900
C28' C29' 1.381(13)
C28' C33' 1.425(13)
C29' C30' 1.355(13)
C29' H29A 0.9500
C30' C31' 1.397(12)
C30' H30B 0.9500
C31' C32' 1.389(13)
C32' C33' 1.305(13)
C32' H32B 0.9500
C33' H33C 0.9500
O3' H3'B 0.8400

loop_
_geom_torsion_atom_site_label_1
_geom_torsion_atom_site_label_2
_geom_torsion_atom_site_label_3
_geom_torsion_atom_site_label_4
_geom_torsion
O2 C1 C2 C3 -7(2)
O1 C1 C2 C3 167.6(11)
C1 C2 C3 C4 -173.5(11)
C2 C3 C4 C5 172.4(11)
C3 C4 C5 C6 -176.1(10)
C4 C5 C6 C7 169.5(11)
C5 C6 C7 C8 -176.8(9)
C6 C7 C8 C17 -111.5(10)
C6 C7 C8 C9 116.0(10)
C7 C8 C9 C14 -169.1(8)
C17 C8 C9 C14 58.9(10)
C7 C8 C9 C10 -47.8(11)
C17 C8 C9 C10 -179.9(8)
C14 C9 C10 C11 -49.7(11)
C8 C9 C10 C11 -170.9(8)
C9 C10 C11 C12 18.4(15)
C10 C11 C12 C13 2.2(17)
C10 C11 C12 C26 -176.1(11)
C11 C12 C13 C14 9.8(15)
C26 C12 C13 C14 -171.7(9)
C10 C9 C14 C15 -170.2(8)
C8 C9 C14 C15 -45.9(10)
C10 C9 C14 C13 62.5(10)
C8 C9 C14 C13 -173.2(8)
C12 C13 C14 C15 -169.4(9)
C12 C13 C14 C9 -42.4(12)
C9 C14 C15 C16 20.0(15)
C13 C14 C15 C16 146.0(11)
C14 C15 C16 C25 -178.0(10)
C14 C15 C16 C17 -1.5(17)
C15 C16 C17 O3 127.6(10)
C25 C16 C17 O3 -55.6(11)
C15 C16 C17 C8 11.5(13)
C25 C16 C17 C8 -171.7(8)
C15 C16 C17 C18 -115.2(11)
C25 C16 C17 C18 61.6(11)
C7 C8 C17 O3 71.9(8)
C9 C8 C17 O3 -156.3(7)
C7 C8 C17 C16 -172.5(7)
C9 C8 C17 C16 -40.6(10)
C7 C8 C17 C18 -48.0(9)
C9 C8 C17 C18 83.9(8)
O3 C17 C18 O4 -39.8(9)
C16 C17 C18 O4 -155.6(7)
C8 C17 C18 O4 79.2(8)
O3 C17 C18 C19 24.9(10)
C16 C17 C18 C19 -90.9(9)
C8 C17 C18 C19 143.9(7)
O3 C17 C18 C24 -176.6(7)
C16 C17 C18 C24 67.6(10)
C8 C17 C18 C24 -57.6(10)
C24 C18 C19 O4 103.4(8)
C17 C18 C19 O4 -98.2(8)
O4 C18 C19 C20 -105.2(10)
C24 C18 C19 C20 -1.8(13)
C17 C18 C19 C20 156.6(8)
O4 C19 C20 C23 -148.8(7)
C18 C19 C20 C23 -76.3(11)
O4 C19 C20 C21 86.0(9)
C18 C19 C20 C21 158.5(8)
C19 C20 C21 C22 -54.0(11)
C23 C20 C21 C22 -178.9(9)
O1 C27 C28 C29 -109.6(16)
O1 C27 C28 C33 66(2)
C33 C28 C29 C30 -5(3)
C27 C28 C29 C30 171.1(14)
C28 C29 C30 C31 0(2)
C29 C30 C31 C32 3(2)
C29 C30 C31 Br -175.5(12)
C30 C31 C32 C33 1(2)
Br C31 C32 C33 179.3(12)
C31 C32 C33 C28 -8(2)
C29 C28 C33 C32 10(3)
C27 C28 C33 C32 -166.0(15)
O2 C1 O1 C27 10.5(19)
C2 C1 O1 C27 -163.7(10)
C28 C27 O1 C1 81.2(15)
C20 C19 O4 C18 117.6(9)
C24 C18 O4 C19 -110.2(8)
C17 C18 O4 C19 111.3(8)
O2' C1' C2' C3' 174.6(11)
O1' C1' C2' C3' -8.0(15)
C1' C2' C3' C4' -177.0(10)
C2' C3' C4' C5' 177.5(10)
C3' C4' C5' C6' -176.9(10)
C4' C5' C6' C7' 171.4(10)
C5' C6' C7' C8' -178.2(9)
C6' C7' C8' C9' 118.0(10)
C6' C7' C8' C17' -111.4(10)
C7' C8' C9' C14' -170.9(8)
C17' C8' C9' C14' 59.8(9)
C7' C8' C9' C10' -52.2(10)
C17' C8' C9' C10' 178.5(7)
C14' C9' C10' C11' -51.2(11)
C8' C9' C10' C11' -170.1(8)
C9' C10' C11' C12' 17.0(15)
C10' C11' C12' C13' 3.0(18)
C10' C11' C12' C26' -177.8(11)
C11' C12' C13' C14' 12.4(16)
C26' C12' C13' C14' -166.9(10)
C8' C9' C14' C15' -47.6(11)
C10' C9' C14' C15' -169.1(8)
C8' C9' C14' C13' -170.8(8)
C10' C9' C14' C13' 67.6(10)
C12' C13' C14' C15' -170.9(9)
C12' C13' C14' C9' -47.2(12)
C9' C14' C15' C16' 22.0(15)
C13' C14' C15' C16' 144.0(12)
C14' C15' C16' C17' -3.5(17)
C14' C15' C16' C25' 176.0(10)
C15' C16' C17' O3' 129.1(11)
C25' C16' C17' O3' -50.4(11)
C15' C16' C17' C18' -111.7(11)
C25' C16' C17' C18' 68.8(10)
C15' C16' C17' C8' 12.5(13)
C25' C16' C17' C8' -167.0(9)
C7' C8' C17' O3' 70.8(8)
C9' C8' C17' O3' -158.7(7)
C7' C8' C17' C16' -171.8(7)
C9' C8' C17' C16' -41.3(9)
C7' C8' C17' C18' -48.6(9)
C9' C8' C17' C18' 81.9(8)
O3' C17' C18' O4' -37.0(9)
C16' C17' C18' O4' -155.7(7)
C8' C17' C18' O4' 81.1(8)
O3' C17' C18' C19' 28.8(10)
C16' C17' C18' C19' -89.9(9)
C8' C17' C18' C19' 146.9(7)
O3' C17' C18' C24' -175.4(8)
C16' C17' C18' C24' 65.9(9)
C8' C17' C18' C24' -57.3(10)
C24' C18' C19' O4' 104.4(9)
C17' C18' C19' O4' -100.5(8)
O4' C18' C19' C20' -104.6(9)
C24' C18' C19' C20' -0.1(13)
C17' C18' C19' C20' 154.9(8)
O4' C19' C20' C23' -148.4(8)
C18' C19' C20' C23' -77.3(10)
O4' C19' C20' C21' 89.3(9)
C18' C19' C20' C21' 160.5(8)
C19' C20' C21' C22' -56.4(11)
C23' C20' C21' C22' -178.0(9)
O1' C27' C28' C29' 73.0(11)
O1' C27' C28' C33' -104.2(10)
C33' C28' C29' C30' 1.7(13)
C27' C28' C29' C30' -175.6(9)
C28' C29' C30' C31' 1.0(14)
C29' C30' C31' C32' -4.4(14)
C29' C30' C31' Br' 176.4(7)
C30' C31' C32' C33' 5.3(17)
Br' C31' C32' C33' -175.6(9)
C31' C32' C33' C28' -2.4(17)
C29' C28' C33' C32' -1.0(14)
C27' C28' C33' C32' 176.4(9)
O2' C1' O1' C27' 0.9(14)
C2' C1' O1' C27' -176.6(8)
C28' C27' O1' C1' 87.3(11)
C20' C19' O4' C18' 117.1(8)
C24' C18' O4' C19' -111.3(9)
C17' C18' O4' C19' 109.7(8)

loop_
_cod_related_entry_id
_cod_related_entry_database
_cod_related_entry_code
1 ChemSpider 9752610
